data_7117211
loop_
_publ_author_name
'E. Rousset'
'D. Chartrand'
'I. Ciofini'
'V. Marvaud'
'G. S. Hanan'

_publ_section_title
;
 Red-light-driven photocatalytic hydrogen evolution using a ruthenium
 quaterpyridine complex
;
_journal_name_full Chem.Commun.
_journal_page_first 9261
_journal_paper_doi 10.1039/C5cc02124C
_journal_volume 51
_journal_year 2015
_chemical_formula_moiety 'C60 H42 N12 Ru, 2(Cl), 5(O)'
_chemical_formula_sum 'C60 H42 Cl2 N12 O5 Ru'
_chemical_formula_weight 1183.02
_chemical_name_systematic 'tris[4,4':2',2":4",4'"-quaterpyridine]ruthenium(II) bis(chloride) n hydrate'
_space_group_crystal_system cubic
_space_group_IT_number 213
_space_group_name_Hall 'P 4bd 2ab 3'
_space_group_name_H-M_alt 'P 41 3 2'
_symmetry_space_group_name_Hall 'P 4bd 2ab 3'
_symmetry_space_group_name_H-M 'P 41 3 2'
_atom_sites_solution_hydrogens geom
_atom_sites_solution_primary direct
_audit_creation_date 2015-01-30
_audit_creation_method
;
Olex2 1.2
(compiled 2015.01.26 svn.r3150 for OlexSys, GUI svn.r4998)
;
_audit_update_record
;
2015-02-04 deposited with the CCDC.
2015-04-07 downloaded from the CCDC.
;
_cell_angle_alpha 90
_cell_angle_beta 90
_cell_angle_gamma 90
_cell_formula_units_Z 4
_cell_length_a 21.1118(3)
_cell_length_b 21.1118(3)
_cell_length_c 21.1118(3)
_cell_measurement_reflns_used 9803
_cell_measurement_temperature 100
_cell_measurement_theta_max 69.26
_cell_measurement_theta_min 2.96
_cell_volume 9409.7(2)
_computing_cell_refinement 'SAINT v7.68A (Bruker, 2009)'
_computing_data_collection
;
APEX 2 (2013) Bruker AXS Inc., Madison, WI 53719-1173.
;
_computing_data_reduction 'SAINT v7.68A (Bruker, 2009)'
_computing_molecular_graphics 'Olex2 (Dolomanov et al., 2009)'
_computing_publication_material 'Olex2 (Dolomanov et al., 2009)'
_computing_structure_refinement 'ShelXL (Sheldrick, 2008)'
_computing_structure_solution 'ShelXT (Sheldrick, 2015)'
_diffrn_ambient_temperature 100
_diffrn_detector 'Bruker APEX2 area detector'
_diffrn_detector_area_resol_mean 7.9
_diffrn_detector_type 'CCD area detector'
_diffrn_measured_fraction_theta_full 0.997
_diffrn_measured_fraction_theta_max 0.996
_diffrn_measurement_device 'three-circle diffractometer'
_diffrn_measurement_device_type 'Bruker SMART APEX2 area detector'
_diffrn_measurement_method '\w and \f scans'
_diffrn_radiation_collimation 'Focusing mirrors'
_diffrn_radiation_monochromator 'mirror optics'
_diffrn_radiation_probe x-ray
_diffrn_radiation_type CuK\a
_diffrn_radiation_wavelength 1.54178
_diffrn_reflns_av_R_equivalents 0.0978
_diffrn_reflns_av_unetI/netI 0.0251
_diffrn_reflns_laue_measured_fraction_full 0.997
_diffrn_reflns_laue_measured_fraction_max 0.996
_diffrn_reflns_limit_h_max 25
_diffrn_reflns_limit_h_min -24
_diffrn_reflns_limit_k_max 25
_diffrn_reflns_limit_k_min -23
_diffrn_reflns_limit_l_max 25
_diffrn_reflns_limit_l_min -23
_diffrn_reflns_number 94438
_diffrn_reflns_point_group_measured_fraction_full 0.998
_diffrn_reflns_point_group_measured_fraction_max 0.995
_diffrn_reflns_theta_full 67.679
_diffrn_reflns_theta_max 70.568
_diffrn_reflns_theta_min 3.626
_diffrn_source 'microfocus sealed X-ray tube'
_diffrn_source_target Ga
_diffrn_source_type 'Incoatec I\ms'
_diffrn_standards_number 0
_exptl_absorpt_coefficient_mu 2.168
_exptl_absorpt_correction_T_max 0.7534
_exptl_absorpt_correction_T_min 0.6230
_exptl_absorpt_correction_type multi-scan
_exptl_absorpt_process_details
;
SADABS-2008/1 (Bruker,2008) was used for absorption correction.
wR2(int) was 0.0900 before and 0.0791 after correction.
The Ratio of minimum to maximum transmission is 0.8269.
The \l/2 correction factor is 0.0015.
;
_exptl_crystal_colour red
_exptl_crystal_colour_primary red
_exptl_crystal_density_diffrn 0.835
_exptl_crystal_density_meas .
_exptl_crystal_description prism
_exptl_crystal_F_000 2416
_exptl_crystal_preparation Luminescent
_exptl_crystal_recrystallization_method 'Re-crystallisation from solvent: water\'ediethyl ether'
_exptl_crystal_size_max 0.08
_exptl_crystal_size_mid 0.08
_exptl_crystal_size_min 0.02
_refine_diff_density_max 0.747
_refine_diff_density_min -0.512
_refine_diff_density_rms 0.097
_refine_ls_abs_structure_details
;
 Flack x determined using 1021 quotients [(I+)-(I-)]/[(I+)+(I-)]
 (Parsons, Flack and Wagner, Acta Cryst. B69 (2013) 249-259).
;
_refine_ls_abs_structure_Flack 0.029(8)
_refine_ls_extinction_coef .
_refine_ls_extinction_method none
_refine_ls_goodness_of_fit_ref 1.008
_refine_ls_hydrogen_treatment constr
_refine_ls_matrix_type full
_refine_ls_number_parameters 140
_refine_ls_number_reflns 3021
_refine_ls_number_restraints 24
_refine_ls_restrained_S_all 1.005
_refine_ls_R_factor_all 0.0682
_refine_ls_R_factor_gt 0.0634
_refine_ls_shift/su_max 0.000
_refine_ls_shift/su_mean 0.000
_refine_ls_structure_factor_coef Fsqd
_refine_ls_weighting_details 'w=1/[\s^2^(Fo^2^)+(0.1426P)^2^+2.2050P] where P=(Fo^2^+2Fc^2^)/3'
_refine_ls_weighting_scheme calc
_refine_ls_wR_factor_gt 0.1737
_refine_ls_wR_factor_ref 0.1776
_reflns_Friedel_coverage 0.662
_reflns_friedel_fraction_full 1.000
_reflns_friedel_fraction_max 0.993
_reflns_number_gt 2708
_reflns_number_total 3021
_reflns_threshold_expression 'I > 2\s(I)'
_cod_data_source_file c5cc02124c2.cif
_cod_data_source_block dane33_0m
_cod_original_cell_volume 9409.7(4)
_cod_database_code 7117211
_shelxl_version_number 2014/6
_publcif_datablock.id {0cca4185-8c33-485d-a41b-837cd438fcd4}

_shelx_space_group_comment
;
The symmetry employed for this shelxl refinement is uniquely defined
by the following loop, which should always be used as a source of
symmetry information in preference to the above space-group names.
They are only intended as comments.
;
_olex2_refinement_description
;
1. Fixed Uiso
 At 1.2 times of:
  All C(H) groups
2. Uiso/Uaniso restraints and constraints
N2 \\sim C6 \\sim C7 \\sim C9 \\sim C10: within 1.7A with sigma of 0.04 and
sigma for terminal atoms of 0.08
3. Others
 Fixed Sof: Cl2(0.16667) O2(0.5) O1(0.333)
4.a Aromatic/amide H refined with riding coordinates:
 C2(H2), C4(H4), C5(H5), C6(H6), C7(H7), C9(H9), C10(H10)
;
_olex2_submission_special_instructions 'No special instructions were received'
_platon_squeeze_void_probe_radius 1.20

loop_
_space_group_symop_operation_xyz
'x, y, z'
'-x+1/2, -y, z+1/2'
'-x, y+1/2, -z+1/2'
'x+1/2, -y+1/2, -z'
'z, x, y'
'z+1/2, -x+1/2, -y'
'-z+1/2, -x, y+1/2'
'-z, x+1/2, -y+1/2'
'y, z, x'
'-y, z+1/2, -x+1/2'
'y+1/2, -z+1/2, -x'
'-y+1/2, -z, x+1/2'
'y+3/4, x+1/4, -z+1/4'
'-y+3/4, -x+3/4, -z+3/4'
'y+1/4, -x+1/4, z+3/4'
'-y+1/4, x+3/4, z+1/4'
'x+3/4, z+1/4, -y+1/4'
'-x+1/4, z+3/4, y+1/4'
'-x+3/4, -z+3/4, -y+3/4'
'x+1/4, -z+1/4, y+3/4'
'z+3/4, y+1/4, -x+1/4'
'z+1/4, -y+1/4, x+3/4'
'-z+1/4, y+3/4, x+1/4'
'-z+3/4, -y+3/4, -x+3/4'

loop_
_atom_site_label
_atom_site_type_symbol
_atom_site_fract_x
_atom_site_fract_y
_atom_site_fract_z
_atom_site_U_iso_or_equiv
_atom_site_adp_type
_atom_site_occupancy
_atom_site_site_symmetry_order
_atom_site_calc_flag
_atom_site_refinement_flags_posn
_atom_site_refinement_flags_adp
_atom_site_refinement_flags_occupancy
_atom_site_disorder_assembly
_atom_site_disorder_group
Ru Ru 0.6250 0.1250 0.3750 0.0361(3) Uani 1 6 d S T P . .
N1 N 0.55942(18) 0.16658(19) 0.43350(18) 0.0392(9) Uani 1 1 d . . . . .
N2 N 0.3697(3) 0.3604(5) 0.6301(3) 0.089(2) Uani 1 1 d . U . . .
C1 C 0.5243(2) 0.2147(2) 0.4088(2) 0.0390(10) Uani 1 1 d . . . . .
C2 C 0.4846(3) 0.2512(2) 0.4448(2) 0.0415(11) Uani 1 1 d . . . . .
H2 H 0.4617 0.2850 0.4258 0.050 Uiso 1 1 calc R . . . .
C3 C 0.4779(2) 0.2387(3) 0.5102(3) 0.0470(12) Uani 1 1 d . . . . .
C4 C 0.5116(3) 0.1875(3) 0.5331(3) 0.0507(13) Uani 1 1 d . . . . .
H4 H 0.5072 0.1761 0.5765 0.061 Uiso 1 1 calc R . . . .
C5 C 0.5513(3) 0.1526(3) 0.4952(3) 0.0451(12) Uani 1 1 d . . . . .
H5 H 0.5735 0.1176 0.5129 0.054 Uiso 1 1 calc R . . . .
C6 C 0.3946(4) 0.3797(5) 0.5777(4) 0.085(3) Uani 1 1 d . U . . .
H6 H 0.3884 0.4229 0.5668 0.101 Uiso 1 1 calc R . . . .
C7 C 0.4289(3) 0.3439(3) 0.5367(3) 0.0622(17) Uani 1 1 d . U . . .
H7 H 0.4459 0.3618 0.4991 0.075 Uiso 1 1 calc R . . . .
C8 C 0.4386(3) 0.2793(3) 0.5513(3) 0.0583(16) Uani 1 1 d . . . . .
C9 C 0.4112(3) 0.2582(4) 0.6060(3) 0.0679(19) Uani 1 1 d . U . . .
H9 H 0.4154 0.2150 0.6181 0.081 Uiso 1 1 calc R . . . .
C10 C 0.3778(4) 0.2994(5) 0.6433(3) 0.083(2) Uani 1 1 d . U . . .
H10 H 0.3593 0.2833 0.6811 0.099 Uiso 1 1 calc R . . . .
Cl2 Cl 0.4897(10) 0.3806(7) 0.7558(8) 0.080(5) Uani 0.1667 1 d . . . A 1
O2 O 0.4864(5) 0.4031(7) 0.7379(6) 0.061(3) Uani 0.5 1 d . . . B 2
O1 O 0.4437(9) 0.3793(8) 0.7978(7) 0.079(4) Uani 0.333 1 d . . . C 3
Cl1 Cl 0.3750 0.3750 0.3750 0.0571(8) Uani 1 6 d S T P . .

loop_
_atom_site_aniso_label
_atom_site_aniso_U_11
_atom_site_aniso_U_22
_atom_site_aniso_U_33
_atom_site_aniso_U_23
_atom_site_aniso_U_13
_atom_site_aniso_U_12
Ru 0.0361(3) 0.0361(3) 0.0361(3) -0.0064(2) -0.0064(2) 0.0064(2)
N1 0.0350(19) 0.046(2) 0.037(2) -0.0127(17) -0.0030(16) 0.0085(17)
N2 0.064(3) 0.128(6) 0.075(4) -0.038(4) 0.002(3) 0.039(4)
C1 0.041(3) 0.038(2) 0.038(3) -0.0014(19) -0.006(2) 0.001(2)
C2 0.046(3) 0.040(3) 0.039(2) -0.001(2) -0.004(2) 0.012(2)
C3 0.041(2) 0.055(3) 0.045(3) -0.009(2) -0.004(2) 0.003(2)
C4 0.047(3) 0.062(3) 0.043(3) -0.007(2) 0.000(2) 0.012(3)
C5 0.048(3) 0.047(3) 0.040(3) -0.001(2) -0.004(2) 0.009(2)
C6 0.068(4) 0.111(6) 0.074(5) -0.044(4) -0.016(4) 0.038(4)
C7 0.059(4) 0.065(4) 0.062(4) -0.017(3) -0.005(3) 0.019(3)
C8 0.047(3) 0.078(4) 0.050(3) -0.019(3) -0.006(2) 0.018(3)
C9 0.048(3) 0.099(5) 0.057(4) -0.014(3) 0.007(3) 0.012(3)
C10 0.064(4) 0.135(8) 0.049(4) -0.014(4) 0.007(3) 0.002(5)
Cl2 0.130(13) 0.053(7) 0.057(7) 0.012(5) 0.017(7) 0.025(8)
O2 0.047(5) 0.085(9) 0.052(7) -0.030(6) 0.010(5) -0.036(6)
O1 0.118(13) 0.061(8) 0.059(8) -0.001(7) 0.003(8) -0.011(9)
Cl1 0.0571(8) 0.0571(8) 0.0571(8) 0.0204(11) 0.0204(11) 0.0204(11)

loop_
_atom_type_symbol
_atom_type_description
_atom_type_scat_dispersion_real
_atom_type_scat_dispersion_imag
_atom_type_scat_source
C C 0.0181 0.0091 'International Tables Vol C Tables 4.2.6.8 and 6.1.1.4'
H H 0.0000 0.0000 'International Tables Vol C Tables 4.2.6.8 and 6.1.1.4'
Cl Cl 0.3639 0.7018 'International Tables Vol C Tables 4.2.6.8 and 6.1.1.4'
N N 0.0311 0.0180 'International Tables Vol C Tables 4.2.6.8 and 6.1.1.4'
O O 0.0492 0.0322 'International Tables Vol C Tables 4.2.6.8 and 6.1.1.4'
Ru Ru 0.0552 3.2960 'International Tables Vol C Tables 4.2.6.8 and 6.1.1.4'

loop_
_geom_angle_atom_site_label_1
_geom_angle_atom_site_label_2
_geom_angle_atom_site_label_3
_geom_angle
_geom_angle_site_symmetry_1
_geom_angle_site_symmetry_3
N1 Ru N1 86.6(2) . 18_645
N1 Ru N1 77.6(2) 8_645 22_554
N1 Ru N1 98.05(15) 18_645 22_554
N1 Ru N1 98.05(15) 18_645 14
N1 Ru N1 98.05(15) . 11_556
N1 Ru N1 86.6(2) 22_554 11_556
N1 Ru N1 86.6(2) 8_645 14
N1 Ru N1 174.1(2) 11_556 14
N1 Ru N1 174.1(2) 18_645 8_645
N1 Ru N1 98.05(15) 22_554 14
N1 Ru N1 77.6(2) 18_645 11_556
N1 Ru N1 98.05(15) 8_645 11_556
N1 Ru N1 174.1(2) . 22_554
N1 Ru N1 77.6(2) . 14
N1 Ru N1 98.05(15) . 8_645
C1 N1 Ru 117.1(3) . .
C5 N1 Ru 125.0(3) . .
C5 N1 C1 117.7(4) . .
C6 N2 C10 115.6(6) . .
N1 C1 C1 113.9(3) . 14
N1 C1 C2 122.8(4) . .
C2 C1 C1 123.2(3) . 14
C1 C2 H2 120.1 . .
C1 C2 C3 119.9(5) . .
C3 C2 H2 120.1 . .
C2 C3 C8 121.5(5) . .
C4 C3 C2 115.9(5) . .
C4 C3 C8 122.6(5) . .
C3 C4 H4 119.0 . .
C5 C4 C3 122.0(5) . .
C5 C4 H4 119.0 . .
N1 C5 C4 121.6(5) . .
N1 C5 H5 119.2 . .
C4 C5 H5 119.2 . .
N2 C6 H6 117.0 . .
N2 C6 C7 126.1(9) . .
C7 C6 H6 117.0 . .
C6 C7 H7 120.8 . .
C6 C7 C8 118.3(8) . .
C8 C7 H7 120.8 . .
C7 C8 C3 120.9(6) . .
C9 C8 C3 123.0(6) . .
C9 C8 C7 116.0(6) . .
C8 C9 H9 120.1 . .
C8 C9 C10 119.8(8) . .
C10 C9 H9 120.1 . .
N2 C10 C9 124.2(8) . .
N2 C10 H10 117.9 . .
C9 C10 H10 117.9 . .

loop_
_geom_bond_atom_site_label_1
_geom_bond_atom_site_label_2
_geom_bond_distance
_geom_bond_site_symmetry_2
Ru N1 2.052(4) .
Ru N1 2.052(4) 14
Ru N1 2.052(4) 11_556
Ru N1 2.052(4) 8_645
Ru N1 2.052(4) 22_554
Ru N1 2.052(4) 18_645
N1 C1 1.361(6) .
N1 C5 1.346(7) .
N2 C6 1.291(12) .
N2 C10 1.330(13) .
C1 C1 1.465(10) 14
C1 C2 1.369(7) .
C2 H2 0.9500 .
C2 C3 1.413(8) .
C3 C4 1.382(8) .
C3 C8 1.475(8) .
C4 H4 0.9500 .
C4 C5 1.374(8) .
C5 H5 0.9500 .
C6 H6 0.9500 .
C6 C7 1.358(9) .
C7 H7 0.9500 .
C7 C8 1.412(10) .
C8 C9 1.366(10) .
C9 H9 0.9500 .
C9 C10 1.369(11) .
C10 H10 0.9500 .

loop_
_geom_torsion_atom_site_label_1
_geom_torsion_atom_site_label_2
_geom_torsion_atom_site_label_3
_geom_torsion_atom_site_label_4
_geom_torsion
_geom_torsion_site_symmetry_1
_geom_torsion_site_symmetry_2
_geom_torsion_site_symmetry_3
_geom_torsion_site_symmetry_4
Ru N1 C1 C1 5.2(7) . . . 14
Ru N1 C1 C2 -171.9(4) . . . .
Ru N1 C5 C4 172.2(4) . . . .
N1 C1 C2 C3 -1.4(8) . . . .
N2 C6 C7 C8 0.4(11) . . . .
C1 N1 C5 C4 -3.5(8) . . . .
C1 C1 C2 C3 -178.2(6) 14 . . .
C1 C2 C3 C4 -2.0(8) . . . .
C1 C2 C3 C8 176.3(5) . . . .
C2 C3 C4 C5 2.6(9) . . . .
C2 C3 C8 C7 -27.7(9) . . . .
C2 C3 C8 C9 154.5(6) . . . .
C3 C4 C5 N1 0.2(9) . . . .
C3 C8 C9 C10 176.9(6) . . . .
C4 C3 C8 C7 150.5(6) . . . .
C4 C3 C8 C9 -27.3(10) . . . .
C5 N1 C1 C1 -178.8(5) . . . 14
C5 N1 C1 C2 4.2(8) . . . .
C6 N2 C10 C9 1.4(12) . . . .
C6 C7 C8 C3 -177.1(6) . . . .
C6 C7 C8 C9 0.9(10) . . . .
C7 C8 C9 C10 -1.1(10) . . . .
C8 C3 C4 C5 -175.7(6) . . . .
C8 C9 C10 N2 -0.1(12) . . . .
C10 N2 C6 C7 -1.5(12) . . . .

loop_
_platon_squeeze_void_nr
_platon_squeeze_void_average_x
_platon_squeeze_void_average_y
_platon_squeeze_void_average_z
_platon_squeeze_void_volume
_platon_squeeze_void_count_electrons
_platon_squeeze_void_content
1 0.089 0.117 0.120 3992 1303 ' '
